data_4038632
loop_
_publ_author_name
'Berrocal, Jose Augusto'
'Pfeifer, Lukas'
'Heijnen, Dorus'
'Feringa, Ben L.'

_publ_section_title
;
 Synthesis of Core-Modified Third-Generation Light-Driven Molecular
 Motors.
;
_journal_name_full 'The Journal of organic chemistry'
_journal_paper_doi 10.1021/acs.joc.0c01235
_journal_year 2020
_chemical_formula_moiety 'C44 H32 O2'
_chemical_formula_sum 'C44 H32 O2'
_chemical_formula_weight 592.69
_space_group_crystal_system monoclinic
_space_group_IT_number 14
_space_group_name_Hall '-P 2ybc'
_space_group_name_H-M_alt 'P 1 21/c 1'
_atom_sites_solution_hydrogens geom
_audit_creation_method SHELXL-2018/1
_cell_angle_alpha 90
_cell_angle_beta 108.1510(10)
_cell_angle_gamma 90
_cell_formula_units_Z 4
_cell_length_a 14.1264(3)
_cell_length_b 11.2302(3)
_cell_length_c 20.1932(5)
_cell_measurement_reflns_used 9896
_cell_measurement_temperature 100(2)
_cell_measurement_theta_max 78.64
_cell_measurement_theta_min 3.29
_cell_volume 3044.09(13)
_computing_cell_refinement 'Bruker SAINT 8.37A'
_computing_data_collection 'Bruker APEX3 V2016.1-0'
_computing_data_reduction 'Bruker SAINT 8.37A'
_computing_structure_refinement 'SHELXL-2018/1 (Sheldrick, 2018)'
_computing_structure_solution 'SHELXT 2014/5 (Sheldrick, 2014)'
_diffrn_ambient_temperature 100(2)
_diffrn_measured_fraction_theta_full 0.998
_diffrn_measured_fraction_theta_max 0.987
_diffrn_measurement_device_type 'Bruker APEX-II CCD'
_diffrn_measurement_method '\f and \w scans'
_diffrn_radiation_type CuK\a
_diffrn_radiation_wavelength 1.54178
_diffrn_reflns_av_R_equivalents 0.0320
_diffrn_reflns_av_unetI/netI 0.0240
_diffrn_reflns_Laue_measured_fraction_full 0.998
_diffrn_reflns_Laue_measured_fraction_max 0.987
_diffrn_reflns_limit_h_max 17
_diffrn_reflns_limit_h_min -17
_diffrn_reflns_limit_k_max 14
_diffrn_reflns_limit_k_min -12
_diffrn_reflns_limit_l_max 25
_diffrn_reflns_limit_l_min -25
_diffrn_reflns_number 31122
_diffrn_reflns_point_group_measured_fraction_full 0.998
_diffrn_reflns_point_group_measured_fraction_max 0.987
_diffrn_reflns_theta_full 67.679
_diffrn_reflns_theta_max 79.075
_diffrn_reflns_theta_min 3.292
_exptl_absorpt_coefficient_mu 0.602
_exptl_absorpt_correction_T_max 0.7542
_exptl_absorpt_correction_T_min 0.6929
_exptl_absorpt_correction_type multi-scan
_exptl_absorpt_process_details 'SADABS 2014/5'
_exptl_crystal_colour clear_pale_red
_exptl_crystal_density_diffrn 1.293
_exptl_crystal_description plate
_exptl_crystal_F_000 1248
_exptl_crystal_size_max 0.200
_exptl_crystal_size_mid 0.200
_exptl_crystal_size_min 0.100
_refine_diff_density_max 0.353
_refine_diff_density_min -0.239
_refine_diff_density_rms 0.048
_refine_ls_extinction_method none
_refine_ls_goodness_of_fit_ref 1.027
_refine_ls_hydrogen_treatment constr
_refine_ls_matrix_type full
_refine_ls_number_parameters 438
_refine_ls_number_reflns 6492
_refine_ls_number_restraints 0
_refine_ls_restrained_S_all 1.027
_refine_ls_R_factor_all 0.0479
_refine_ls_R_factor_gt 0.0407
_refine_ls_shift/su_max 0.001
_refine_ls_shift/su_mean 0.000
_refine_ls_structure_factor_coef Fsqd
_refine_ls_weighting_details 'w=1/[\s^2^(Fo^2^)+(0.0511P)^2^+1.4735P] where P=(Fo^2^+2Fc^2^)/3'
_refine_ls_weighting_scheme calc
_refine_ls_wR_factor_gt 0.1006
_refine_ls_wR_factor_ref 0.1059
_reflns_Friedel_coverage 0.000
_reflns_number_gt 5658
_reflns_number_total 6492
_reflns_threshold_expression 'I > 2\s(I)'
_cod_data_source_file jo0c01235_si_001.cif
_cod_data_source_block LP18005_XPREP_a
_cod_original_cell_volume 3044.08(13)
_cod_original_sg_symbol_H-M 'P 21/c'
_cod_database_code 4038632
_shelx_shelxl_version_number 2018/1
_shelx_space_group_comment
;
The symmetry employed for this shelxl refinement is uniquely defined
by the following loop, which should always be used as a source of
symmetry information in preference to the above space-group names.
They are only intended as comments.
;
_shelx_estimated_absorpt_t_min 0.889
_shelx_estimated_absorpt_t_max 0.942

loop_
_space_group_symop_operation_xyz
'x, y, z'
'-x, y+1/2, -z+1/2'
'-x, -y, -z'
'x, -y-1/2, z-1/2'

loop_
_atom_site_label
_atom_site_type_symbol
_atom_site_fract_x
_atom_site_fract_y
_atom_site_fract_z
_atom_site_U_iso_or_equiv
_atom_site_adp_type
_atom_site_occupancy
_atom_site_site_symmetry_order
_atom_site_calc_flag
_atom_site_refinement_flags_posn
_atom_site_refinement_flags_adp
_atom_site_refinement_flags_occupancy
_atom_site_disorder_assembly
_atom_site_disorder_group
O1 O 0.36654(7) 1.09966(9) 0.65552(5) 0.0243(2) Uani 1 1 d . . . . .
C1 C 0.52656(8) 0.66470(11) 0.61176(6) 0.0148(2) Uani 1 1 d . . . . .
C2 C 0.58893(9) 0.56167(12) 0.64213(6) 0.0174(3) Uani 1 1 d . . . . .
C3 C 0.56777(10) 0.45432(12) 0.66905(7) 0.0211(3) Uani 1 1 d . . . . .
H3 H 0.501062 0.435128 0.666058 0.025 Uiso 1 1 calc R U . . .
C4 C 0.64424(10) 0.37546(13) 0.70025(7) 0.0254(3) Uani 1 1 d . . . . .
H4 H 0.629130 0.301931 0.717940 0.031 Uiso 1 1 calc R U . . .
C5 C 0.74313(10) 0.40228(13) 0.70610(7) 0.0254(3) Uani 1 1 d . . . . .
H5 H 0.794445 0.346628 0.726871 0.031 Uiso 1 1 calc R U . . .
C6 C 0.76623(9) 0.51005(13) 0.68158(7) 0.0220(3) Uani 1 1 d . . . . .
H6 H 0.833393 0.529796 0.686249 0.026 Uiso 1 1 calc R U . . .
C7 C 0.68971(9) 0.58881(12) 0.65008(6) 0.0176(3) Uani 1 1 d . . . . .
C8 C 0.69393(9) 0.70618(12) 0.62021(6) 0.0175(3) Uani 1 1 d . . . . .
C9 C 0.77395(9) 0.76376(13) 0.60771(6) 0.0198(3) Uani 1 1 d . . . . .
H9 H 0.838894 0.730288 0.623567 0.024 Uiso 1 1 calc R U . . .
C10 C 0.75723(10) 0.87071(13) 0.57176(7) 0.0221(3) Uani 1 1 d . . . . .
H10 H 0.811140 0.911694 0.563278 0.026 Uiso 1 1 calc R U . . .
C11 C 0.66102(10) 0.91848(13) 0.54791(7) 0.0225(3) Uani 1 1 d . . . . .
H11 H 0.650320 0.991734 0.523152 0.027 Uiso 1 1 calc R U . . .
C12 C 0.58074(9) 0.86054(13) 0.55982(7) 0.0203(3) Uani 1 1 d . . . . .
H12 H 0.515571 0.892981 0.542323 0.024 Uiso 1 1 calc R U . . .
C13 C 0.59672(9) 0.75438(12) 0.59768(6) 0.0168(2) Uani 1 1 d . . . . .
C14 C 0.42489(9) 0.68085(11) 0.59367(6) 0.0153(2) Uani 1 1 d . . . . .
C15 C 0.34131(8) 0.58401(11) 0.57143(6) 0.0147(2) Uani 1 1 d . . . . .
C16 C 0.25216(9) 0.66074(12) 0.52723(6) 0.0154(2) Uani 1 1 d . . . . .
C17 C 0.27405(9) 0.78312(12) 0.55015(6) 0.0157(2) Uani 1 1 d . . . . .
C18 C 0.20652(9) 0.87535(12) 0.54895(7) 0.0193(3) Uani 1 1 d . . . . .
H18 H 0.137998 0.866299 0.523389 0.023 Uiso 1 1 calc R U . A 1
C19 C 0.24004(9) 0.97884(12) 0.58494(7) 0.0211(3) Uani 0.468(5) 1 d . . P B 1
O2 O 0.1763(5) 1.0727(6) 0.5734(2) 0.0207(8) Uani 0.468(5) 1 d . . P B 1
C31 C 0.1411(2) 1.0888(3) 0.63216(17) 0.0294(9) Uani 0.468(5) 1 d . . P B 1
H31A H 0.099008 1.159976 0.625109 0.044 Uiso 0.468(5) 1 calc R U P B 1
H31B H 0.198031 1.098323 0.674475 0.044 Uiso 0.468(5) 1 calc R U P B 1
H31C H 0.102175 1.018971 0.637064 0.044 Uiso 0.468(5) 1 calc R U P B 1
C19' C 0.24004(9) 0.97884(12) 0.58494(7) 0.0211(3) Uani 0.532(5) 1 d . . P B 2
O2' O 0.1802(4) 1.0695(5) 0.5976(2) 0.0245(9) Uani 0.532(5) 1 d . . P B 2
C31' C 0.0765(2) 1.0451(3) 0.57950(18) 0.0337(8) Uani 0.532(5) 1 d . . P B 2
H31D H 0.048933 1.035484 0.528875 0.050 Uiso 0.532(5) 1 calc R U P B 2
H31E H 0.042967 1.111394 0.594528 0.050 Uiso 0.532(5) 1 calc R U P B 2
H31F H 0.066230 0.971734 0.602584 0.050 Uiso 0.532(5) 1 calc R U P B 2
C20 C 0.34312(9) 0.99342(12) 0.62272(6) 0.0181(3) Uani 1 1 d . . . . .
C21 C 0.40957(9) 0.90169(12) 0.62521(6) 0.0166(2) Uani 1 1 d . . . . .
H21 H 0.477933 0.910203 0.651325 0.020 Uiso 1 1 calc R U . . .
C22 C 0.37469(9) 0.79572(11) 0.58861(6) 0.0154(2) Uani 1 1 d . . . . .
C23 C 0.36751(9) 0.48939(12) 0.52507(6) 0.0183(3) Uani 1 1 d . . . . .
H23A H 0.311745 0.433708 0.508187 0.027 Uiso 1 1 calc R U . . .
H23B H 0.427101 0.445824 0.552168 0.027 Uiso 1 1 calc R U . . .
H23C H 0.380398 0.528242 0.485281 0.027 Uiso 1 1 calc R U . . .
C24 C 0.31939(8) 0.53346(12) 0.63643(6) 0.0152(2) Uani 1 1 d . . . . .
C25 C 0.32009(9) 0.41156(12) 0.64974(7) 0.0192(3) Uani 1 1 d . . . . .
H25 H 0.332917 0.357032 0.617595 0.023 Uiso 1 1 calc R U . . .
C26 C 0.30220(10) 0.36835(13) 0.70972(7) 0.0223(3) Uani 1 1 d . . . . .
H26 H 0.302451 0.284992 0.717793 0.027 Uiso 1 1 calc R U . . .
C27 C 0.28411(9) 0.44670(13) 0.75736(6) 0.0212(3) Uani 1 1 d . . . . .
H27 H 0.273089 0.417608 0.798519 0.025 Uiso 1 1 calc R U . . .
C28 C 0.28225(9) 0.56820(13) 0.74433(6) 0.0197(3) Uani 1 1 d . . . . .
H28 H 0.269199 0.622373 0.776569 0.024 Uiso 1 1 calc R U . . .
C29 C 0.29933(9) 0.61126(12) 0.68450(6) 0.0172(2) Uani 1 1 d . . . . .
H29 H 0.297346 0.694617 0.676148 0.021 Uiso 1 1 calc R U . . .
C30 C 0.46966(10) 1.12068(14) 0.69105(8) 0.0282(3) Uani 1 1 d . . . . .
H30A H 0.507145 1.117567 0.657611 0.042 Uiso 1 1 calc R U . . .
H30B H 0.494819 1.059518 0.726837 0.042 Uiso 1 1 calc R U . . .
H30C H 0.477738 1.199390 0.713073 0.042 Uiso 1 1 calc R U . . .
C32 C 0.17021(9) 0.62616(12) 0.47323(6) 0.0158(2) Uani 1 1 d . . . . .
C33 C 0.11560(9) 0.51263(12) 0.45949(6) 0.0168(2) Uani 1 1 d . . . . .
C34 C 0.12132(9) 0.41057(12) 0.49971(6) 0.0195(3) Uani 1 1 d . . . . .
H34 H 0.171999 0.403241 0.543342 0.023 Uiso 1 1 calc R U . . .
C35 C 0.05246(10) 0.31934(13) 0.47570(7) 0.0218(3) Uani 1 1 d . . . . .
H35 H 0.057396 0.249085 0.502774 0.026 Uiso 1 1 calc R U . . .
C36 C -0.02355(10) 0.32956(13) 0.41257(7) 0.0224(3) Uani 1 1 d . . . . .
H36 H -0.069229 0.265862 0.396576 0.027 Uiso 1 1 calc R U . . .
C37 C -0.03291(9) 0.43225(13) 0.37292(7) 0.0217(3) Uani 1 1 d . . . . .
H37 H -0.085630 0.440357 0.330365 0.026 Uiso 1 1 calc R U . . .
C38 C 0.03595(9) 0.52281(12) 0.39645(6) 0.0178(3) Uani 1 1 d . . . . .
C39 C 0.04072(9) 0.64020(12) 0.36650(6) 0.0181(3) Uani 1 1 d . . . . .
C40 C -0.01393(10) 0.68643(14) 0.30195(7) 0.0237(3) Uani 1 1 d . . . . .
H40 H -0.067326 0.642380 0.271520 0.028 Uiso 1 1 calc R U . . .
C41 C 0.01081(10) 0.79751(14) 0.28287(7) 0.0253(3) Uani 1 1 d . . . . .
H41 H -0.026560 0.830780 0.239317 0.030 Uiso 1 1 calc R U . . .
C42 C 0.09017(10) 0.86093(13) 0.32712(7) 0.0232(3) Uani 1 1 d . . . . .
H42 H 0.106920 0.936751 0.313123 0.028 Uiso 1 1 calc R U . . .
C43 C 0.14539(9) 0.81477(13) 0.39165(7) 0.0213(3) Uani 1 1 d . . . . .
H43 H 0.200362 0.857955 0.420980 0.026 Uiso 1 1 calc R U . . .
C44 C 0.11931(9) 0.70462(12) 0.41285(6) 0.0173(3) Uani 1 1 d . . . . .

loop_
_atom_site_aniso_label
_atom_site_aniso_U_11
_atom_site_aniso_U_22
_atom_site_aniso_U_33
_atom_site_aniso_U_23
_atom_site_aniso_U_13
_atom_site_aniso_U_12
O1 0.0200(5) 0.0161(5) 0.0356(5) -0.0069(4) 0.0071(4) -0.0016(4)
C1 0.0138(5) 0.0120(6) 0.0197(5) -0.0029(4) 0.0066(4) -0.0017(4)
C2 0.0185(6) 0.0176(7) 0.0164(5) -0.0018(5) 0.0058(4) 0.0020(5)
C3 0.0179(6) 0.0201(7) 0.0246(6) 0.0005(5) 0.0056(5) -0.0007(5)
C4 0.0251(7) 0.0176(7) 0.0315(7) 0.0038(5) 0.0058(5) -0.0001(5)
C5 0.0204(6) 0.0210(7) 0.0321(7) 0.0028(6) 0.0042(5) 0.0052(5)
C6 0.0159(6) 0.0215(7) 0.0270(6) -0.0032(5) 0.0045(5) 0.0004(5)
C7 0.0184(6) 0.0176(7) 0.0169(5) -0.0033(5) 0.0058(4) -0.0001(5)
C8 0.0184(6) 0.0183(7) 0.0153(5) -0.0034(5) 0.0048(4) 0.0000(5)
C9 0.0161(6) 0.0236(7) 0.0210(6) -0.0036(5) 0.0074(5) -0.0004(5)
C10 0.0210(6) 0.0245(7) 0.0229(6) 0.0006(5) 0.0100(5) -0.0040(5)
C11 0.0231(6) 0.0232(7) 0.0224(6) 0.0051(5) 0.0088(5) -0.0011(5)
C12 0.0185(6) 0.0220(7) 0.0208(6) 0.0025(5) 0.0067(5) 0.0012(5)
C13 0.0174(6) 0.0178(7) 0.0157(5) -0.0018(5) 0.0059(4) -0.0017(5)
C14 0.0175(6) 0.0148(6) 0.0134(5) 0.0001(4) 0.0047(4) -0.0016(5)
C15 0.0135(5) 0.0150(6) 0.0146(5) 0.0001(4) 0.0030(4) -0.0003(4)
C16 0.0152(5) 0.0163(6) 0.0154(5) 0.0023(5) 0.0061(4) -0.0003(5)
C17 0.0155(5) 0.0161(6) 0.0152(5) 0.0022(4) 0.0043(4) -0.0016(5)
C18 0.0141(5) 0.0189(7) 0.0232(6) 0.0033(5) 0.0032(5) 0.0005(5)
C19 0.0180(6) 0.0154(7) 0.0301(7) 0.0030(5) 0.0077(5) 0.0035(5)
O2 0.0218(13) 0.0206(14) 0.023(2) 0.0018(18) 0.0120(19) 0.0075(9)
C31 0.0315(17) 0.0323(19) 0.0298(17) 0.0037(13) 0.0176(14) 0.0096(14)
C19' 0.0180(6) 0.0154(7) 0.0301(7) 0.0030(5) 0.0077(5) 0.0035(5)
O2' 0.0214(12) 0.0195(13) 0.036(2) -0.003(2) 0.014(2) 0.0032(9)
C31' 0.0207(14) 0.0259(16) 0.0563(19) -0.0002(13) 0.0149(13) 0.0049(11)
C20 0.0205(6) 0.0139(6) 0.0207(6) 0.0003(5) 0.0074(5) -0.0019(5)
C21 0.0151(5) 0.0160(6) 0.0185(5) 0.0008(5) 0.0053(4) -0.0021(5)
C22 0.0152(5) 0.0157(6) 0.0154(5) 0.0025(4) 0.0051(4) -0.0005(4)
C23 0.0189(6) 0.0178(7) 0.0181(6) -0.0031(5) 0.0056(5) -0.0001(5)
C24 0.0117(5) 0.0171(6) 0.0148(5) 0.0014(4) 0.0013(4) -0.0016(4)
C25 0.0187(6) 0.0169(7) 0.0220(6) 0.0003(5) 0.0063(5) 0.0007(5)
C26 0.0215(6) 0.0179(7) 0.0274(7) 0.0061(5) 0.0075(5) 0.0003(5)
C27 0.0172(6) 0.0273(8) 0.0188(6) 0.0059(5) 0.0051(5) -0.0015(5)
C28 0.0170(6) 0.0237(7) 0.0181(6) -0.0020(5) 0.0050(5) -0.0020(5)
C29 0.0159(5) 0.0159(6) 0.0186(6) -0.0001(5) 0.0036(4) -0.0015(5)
C30 0.0209(6) 0.0228(8) 0.0395(8) -0.0091(6) 0.0072(6) -0.0051(5)
C32 0.0147(5) 0.0183(6) 0.0145(5) 0.0010(5) 0.0047(4) -0.0001(5)
C33 0.0154(5) 0.0189(7) 0.0170(5) -0.0023(5) 0.0064(4) -0.0015(5)
C34 0.0189(6) 0.0204(7) 0.0192(6) -0.0003(5) 0.0058(5) -0.0020(5)
C35 0.0239(6) 0.0194(7) 0.0246(6) 0.0004(5) 0.0114(5) -0.0037(5)
C36 0.0205(6) 0.0221(7) 0.0265(6) -0.0061(5) 0.0102(5) -0.0078(5)
C37 0.0162(6) 0.0287(8) 0.0197(6) -0.0042(5) 0.0048(5) -0.0045(5)
C38 0.0148(5) 0.0222(7) 0.0175(6) -0.0020(5) 0.0068(4) -0.0004(5)
C39 0.0141(5) 0.0226(7) 0.0181(6) -0.0015(5) 0.0058(4) -0.0003(5)
C40 0.0176(6) 0.0317(8) 0.0192(6) 0.0003(5) 0.0020(5) -0.0003(5)
C41 0.0215(6) 0.0339(8) 0.0185(6) 0.0068(6) 0.0036(5) 0.0046(6)
C42 0.0229(6) 0.0244(7) 0.0232(6) 0.0067(5) 0.0086(5) 0.0021(5)
C43 0.0195(6) 0.0225(7) 0.0208(6) 0.0023(5) 0.0047(5) -0.0021(5)
C44 0.0149(5) 0.0208(7) 0.0163(5) 0.0012(5) 0.0049(4) 0.0009(5)

loop_
_atom_type_symbol
_atom_type_description
_atom_type_scat_dispersion_real
_atom_type_scat_dispersion_imag
_atom_type_scat_source
C C 0.0181 0.0091 'International Tables Vol C Tables 4.2.6.8 and 6.1.1.4'
H H 0.0000 0.0000 'International Tables Vol C Tables 4.2.6.8 and 6.1.1.4'
O O 0.0492 0.0322 'International Tables Vol C Tables 4.2.6.8 and 6.1.1.4'

loop_
_geom_angle_atom_site_label_1
_geom_angle_atom_site_label_2
_geom_angle_atom_site_label_3
_geom_angle
_geom_angle_site_symmetry_1
_geom_angle_site_symmetry_3
_geom_angle_publ_flag
C20 O1 C30 116.52(11) . . ?
C14 C1 C2 130.87(11) . . ?
C14 C1 C13 123.79(11) . . ?
C2 C1 C13 105.20(10) . . ?
C3 C2 C7 118.21(12) . . ?
C3 C2 C1 132.19(11) . . ?
C7 C2 C1 109.23(11) . . ?
C4 C3 C2 119.90(12) . . ?
C4 C3 H3 120.1 . . ?
C2 C3 H3 120.1 . . ?
C3 C4 C5 121.15(13) . . ?
C3 C4 H4 119.4 . . ?
C5 C4 H4 119.4 . . ?
C6 C5 C4 119.92(13) . . ?
C6 C5 H5 120.0 . . ?
C4 C5 H5 120.0 . . ?
C5 C6 C7 118.96(12) . . ?
C5 C6 H6 120.5 . . ?
C7 C6 H6 120.5 . . ?
C6 C7 C2 121.80(12) . . ?
C6 C7 C8 129.72(12) . . ?
C2 C7 C8 108.48(11) . . ?
C9 C8 C13 121.76(12) . . ?
C9 C8 C7 129.41(12) . . ?
C13 C8 C7 108.58(11) . . ?
C10 C9 C8 118.84(12) . . ?
C10 C9 H9 120.6 . . ?
C8 C9 H9 120.6 . . ?
C9 C10 C11 120.10(12) . . ?
C9 C10 H10 120.0 . . ?
C11 C10 H10 120.0 . . ?
C12 C11 C10 121.16(13) . . ?
C12 C11 H11 119.4 . . ?
C10 C11 H11 119.4 . . ?
C13 C12 C11 119.50(12) . . ?
C13 C12 H12 120.3 . . ?
C11 C12 H12 120.3 . . ?
C12 C13 C8 118.59(11) . . ?
C12 C13 C1 132.30(11) . . ?
C8 C13 C1 108.35(11) . . ?
C1 C14 C22 125.28(11) . . ?
C1 C14 C15 127.96(11) . . ?
C22 C14 C15 106.70(10) . . ?
C23 C15 C24 114.40(11) . . ?
C23 C15 C16 109.81(9) . . ?
C24 C15 C16 110.45(9) . . ?
C23 C15 C14 110.63(9) . . ?
C24 C15 C14 110.13(9) . . ?
C16 C15 C14 100.55(10) . . ?
C32 C16 C17 124.23(11) . . ?
C32 C16 C15 128.95(12) . . ?
C17 C16 C15 106.69(10) . . ?
C22 C17 C18 120.19(12) . . ?
C22 C17 C16 110.57(11) . . ?
C18 C17 C16 128.09(11) . . ?
C19' C18 C17 119.66(11) . . ?
C19 C18 C17 119.66(11) . . ?
C19 C18 H18 120.2 . . ?
C17 C18 H18 120.2 . . ?
O2 C19 C18 117.7(3) . . ?
O2 C19 C20 120.9(3) . . ?
C18 C19 C20 120.38(12) . . ?
C19 O2 C31 109.8(3) . . ?
O2 C31 H31A 109.5 . . ?
O2 C31 H31B 109.5 . . ?
H31A C31 H31B 109.5 . . ?
O2 C31 H31C 109.5 . . ?
H31A C31 H31C 109.5 . . ?
H31B C31 H31C 109.5 . . ?
C18 C19' O2' 125.8(2) . . ?
C18 C19' C20 120.38(12) . . ?
O2' C19' C20 113.2(2) . . ?
C19' O2' C31' 116.5(4) . . ?
O2' C31' H31D 109.5 . . ?
O2' C31' H31E 109.5 . . ?
H31D C31' H31E 109.5 . . ?
O2' C31' H31F 109.5 . . ?
H31D C31' H31F 109.5 . . ?
H31E C31' H31F 109.5 . . ?
O1 C20 C21 125.32(11) . . ?
O1 C20 C19 114.55(11) . . ?
C21 C20 C19 120.10(12) . . ?
O1 C20 C19' 114.55(11) . . ?
C21 C20 C19' 120.10(12) . . ?
C20 C21 C22 119.21(11) . . ?
C20 C21 H21 120.4 . . ?
C22 C21 H21 120.4 . . ?
C17 C22 C21 120.43(11) . . ?
C17 C22 C14 109.69(11) . . ?
C21 C22 C14 128.88(11) . . ?
C15 C23 H23A 109.5 . . ?
C15 C23 H23B 109.5 . . ?
H23A C23 H23B 109.5 . . ?
C15 C23 H23C 109.5 . . ?
H23A C23 H23C 109.5 . . ?
H23B C23 H23C 109.5 . . ?
C25 C24 C29 118.05(11) . . ?
C25 C24 C15 122.17(11) . . ?
C29 C24 C15 119.78(11) . . ?
C24 C25 C26 121.00(12) . . ?
C24 C25 H25 119.5 . . ?
C26 C25 H25 119.5 . . ?
C27 C26 C25 120.21(13) . . ?
C27 C26 H26 119.9 . . ?
C25 C26 H26 119.9 . . ?
C26 C27 C28 119.31(12) . . ?
C26 C27 H27 120.3 . . ?
C28 C27 H27 120.3 . . ?
C29 C28 C27 120.55(12) . . ?
C29 C28 H28 119.7 . . ?
C27 C28 H28 119.7 . . ?
C28 C29 C24 120.87(12) . . ?
C28 C29 H29 119.6 . . ?
C24 C29 H29 119.6 . . ?
O1 C30 H30A 109.5 . . ?
O1 C30 H30B 109.5 . . ?
H30A C30 H30B 109.5 . . ?
O1 C30 H30C 109.5 . . ?
H30A C30 H30C 109.5 . . ?
H30B C30 H30C 109.5 . . ?
C16 C32 C33 131.01(11) . . ?
C16 C32 C44 123.53(12) . . ?
C33 C32 C44 105.45(10) . . ?
C34 C33 C38 118.43(12) . . ?
C34 C33 C32 132.20(11) . . ?
C38 C33 C32 108.81(11) . . ?
C33 C34 C35 119.70(12) . . ?
C33 C34 H34 120.1 . . ?
C35 C34 H34 120.2 . . ?
C36 C35 C34 120.95(13) . . ?
C36 C35 H35 119.5 . . ?
C34 C35 H35 119.5 . . ?
C37 C36 C35 120.32(12) . . ?
C37 C36 H36 119.8 . . ?
C35 C36 H36 119.8 . . ?
C38 C37 C36 118.83(12) . . ?
C38 C37 H37 120.6 . . ?
C36 C37 H37 120.6 . . ?
C37 C38 C33 121.69(12) . . ?
C37 C38 C39 129.69(12) . . ?
C33 C38 C39 108.58(11) . . ?
C40 C39 C44 121.53(13) . . ?
C40 C39 C38 129.84(12) . . ?
C44 C39 C38 108.47(11) . . ?
C41 C40 C39 118.88(12) . . ?
C41 C40 H40 120.6 . . ?
C39 C40 H40 120.6 . . ?
C40 C41 C42 120.38(12) . . ?
C40 C41 H41 119.8 . . ?
C42 C41 H41 119.8 . . ?
C41 C42 C43 120.94(13) . . ?
C41 C42 H42 119.5 . . ?
C43 C42 H42 119.5 . . ?
C42 C43 C44 119.49(12) . . ?
C42 C43 H43 120.3 . . ?
C44 C43 H43 120.3 . . ?
C43 C44 C39 118.69(11) . . ?
C43 C44 C32 131.83(11) . . ?
C39 C44 C32 108.57(11) . . ?

loop_
_geom_bond_atom_site_label_1
_geom_bond_atom_site_label_2
_geom_bond_distance
_geom_bond_site_symmetry_2
_geom_bond_publ_flag
O1 C20 1.3547(16) . ?
O1 C30 1.4288(16) . ?
C1 C14 1.3793(16) . ?
C1 C2 1.4678(17) . ?
C1 C13 1.5010(17) . ?
C2 C3 1.3927(19) . ?
C2 C7 1.4153(17) . ?
C3 C4 1.3871(19) . ?
C3 H3 0.9500 . ?
C4 C5 1.3977(19) . ?
C4 H4 0.9500 . ?
C5 C6 1.385(2) . ?
C5 H5 0.9500 . ?
C6 C7 1.3882(18) . ?
C6 H6 0.9500 . ?
C7 C8 1.4585(18) . ?
C8 C9 1.3919(18) . ?
C8 C13 1.4129(17) . ?
C9 C10 1.3852(19) . ?
C9 H9 0.9500 . ?
C10 C11 1.3997(19) . ?
C10 H10 0.9500 . ?
C11 C12 1.3918(18) . ?
C11 H11 0.9500 . ?
C12 C13 1.3961(18) . ?
C12 H12 0.9500 . ?
C14 C22 1.4601(17) . ?
C14 C15 1.5646(16) . ?
C15 C23 1.5358(17) . ?
C15 C24 1.5473(16) . ?
C15 C16 1.5571(16) . ?
C16 C32 1.3760(16) . ?
C16 C17 1.4524(18) . ?
C17 C22 1.3988(16) . ?
C17 C18 1.4032(18) . ?
C18 C19' 1.3743(19) . ?
C18 C19 1.3743(19) . ?
C18 H18 0.9500 . ?
C19 O2 1.359(7) . ?
C19 C20 1.4273(18) . ?
O2 C31 1.433(4) . ?
C31 H31A 0.9800 . ?
C31 H31B 0.9800 . ?
C31 H31C 0.9800 . ?
C19' O2' 1.397(6) . ?
C19' C20 1.4273(18) . ?
O2' C31' 1.420(6) . ?
C31' H31D 0.9800 . ?
C31' H31E 0.9800 . ?
C31' H31F 0.9800 . ?
C20 C21 1.3840(18) . ?
C21 C22 1.4066(17) . ?
C21 H21 0.9500 . ?
C23 H23A 0.9800 . ?
C23 H23B 0.9800 . ?
C23 H23C 0.9800 . ?
C24 C25 1.3946(18) . ?
C24 C29 1.3990(17) . ?
C25 C26 1.3988(18) . ?
C25 H25 0.9500 . ?
C26 C27 1.385(2) . ?
C26 H26 0.9500 . ?
C27 C28 1.388(2) . ?
C27 H27 0.9500 . ?
C28 C29 1.3906(17) . ?
C28 H28 0.9500 . ?
C29 H29 0.9500 . ?
C30 H30A 0.9800 . ?
C30 H30B 0.9800 . ?
C30 H30C 0.9800 . ?
C32 C33 1.4712(17) . ?
C32 C44 1.4946(17) . ?
C33 C34 1.3924(18) . ?
C33 C38 1.4168(17) . ?
C34 C35 1.3918(18) . ?
C34 H34 0.9500 . ?
C35 C36 1.3923(19) . ?
C35 H35 0.9500 . ?
C36 C37 1.387(2) . ?
C36 H36 0.9500 . ?
C37 C38 1.3851(18) . ?
C37 H37 0.9500 . ?
C38 C39 1.4607(19) . ?
C39 C40 1.3920(18) . ?
C39 C44 1.4087(17) . ?
C40 C41 1.382(2) . ?
C40 H40 0.9500 . ?
C41 C42 1.392(2) . ?
C41 H41 0.9500 . ?
C42 C43 1.3934(18) . ?
C42 H42 0.9500 . ?
C43 C44 1.3955(19) . ?
C43 H43 0.9500 . ?
